data_4108888
loop_
_publ_author_name
'Trisha M. Hoette'
'Rebecca J. Abergel'
'Jide Xu'
'Roland K. Strong'
'Kenneth N. Raymond'

_publ_section_title
;
 The Role of Electrostatics in Siderophore Recognition by the
 Immunoprotein Siderocalin1
;
_journal_name_full 'Journal of the American Chemical Society'
_journal_page_first 17584
_journal_page_last 17592
_journal_paper_doi 10.1021/ja8074665
_journal_volume 130
_journal_year 2008
_chemical_formula_moiety 'C25 H24 N6 O9 Fe K, 2(C3 H7 N O)'
_chemical_formula_sum 'C31 H38 Fe K N8 O11'
_chemical_formula_weight 793.64
_chemical_name_common 'Fe(III) Tren-CAM-(1,2-HOPO)2, K salt'
_chemical_name_systematic
; 
 ? 
;
_space_group_IT_number 14
_symmetry_cell_setting monoclinic
_symmetry_space_group_name_Hall '-P 2ybc'
_symmetry_space_group_name_H-M 'P 1 21/c 1'
_atom_sites_solution_hydrogens geom
_atom_sites_solution_primary direct
_atom_sites_solution_secondary difmap
_audit_creation_method SHELXL-97
_cell_angle_alpha 90.00
_cell_angle_beta 93.8690(10)
_cell_angle_gamma 90.00
_cell_formula_units_Z 4
_cell_length_a 17.0423(14)
_cell_length_b 10.1042(8)
_cell_length_c 20.6840(17)
_cell_measurement_reflns_used 3708
_cell_measurement_temperature 150(2)
_cell_measurement_theta_max 23.270
_cell_measurement_theta_min 2.447
_cell_volume 3553.6(5)
_computing_cell_refinement 'SAINT v.7.34A'
_computing_data_collection 'Bruker APEX2 v.2.1-4'
_computing_data_reduction 'SAINT v.7.34A'
_computing_molecular_graphics 'ORTEP-3 v.1.08'
_computing_publication_material 'ORTEP-3 v.1.08'
_computing_structure_refinement 'SHELXL-97 (Sheldrick, 1997)'
_computing_structure_solution 'SHELXS-97 (Sheldrick, 1990)'
_diffrn_ambient_temperature 150(2)
_diffrn_detector_area_resol_mean 8.258
_diffrn_measured_fraction_theta_full 0.999
_diffrn_measured_fraction_theta_max 0.999
_diffrn_measurement_device_type 'Bruker APEX II'
_diffrn_measurement_method \w-scans
_diffrn_radiation_monochromator 'channel cut Si-<111> crystal'
_diffrn_radiation_source 'Advanced Light Source Station 11.3.1'
_diffrn_radiation_type synchrotron
_diffrn_radiation_wavelength 0.77490
_diffrn_reflns_av_R_equivalents 0.0660
_diffrn_reflns_av_sigmaI/netI 0.0493
_diffrn_reflns_limit_h_max 20
_diffrn_reflns_limit_h_min -20
_diffrn_reflns_limit_k_max 12
_diffrn_reflns_limit_k_min -12
_diffrn_reflns_limit_l_max 24
_diffrn_reflns_limit_l_min -24
_diffrn_reflns_number 36159
_diffrn_reflns_theta_full 27.89
_diffrn_reflns_theta_max 27.89
_diffrn_reflns_theta_min 2.45
_diffrn_standards_number 0
_exptl_absorpt_coefficient_mu 0.768
_exptl_absorpt_correction_T_max 0.9924
_exptl_absorpt_correction_T_min 0.9203
_exptl_absorpt_correction_type multi-scan
_exptl_absorpt_process_details 'Blessing, 1995'
_exptl_crystal_colour blue
_exptl_crystal_density_diffrn 1.483
_exptl_crystal_description plate
_exptl_crystal_F_000 1652
_exptl_crystal_size_max 0.11
_exptl_crystal_size_mid 0.06
_exptl_crystal_size_min 0.01
_refine_diff_density_max 1.676
_refine_diff_density_min -1.481
_refine_diff_density_rms 0.097
_refine_ls_extinction_method none
_refine_ls_goodness_of_fit_ref 1.037
_refine_ls_hydrogen_treatment constr
_refine_ls_matrix_type full
_refine_ls_number_parameters 490
_refine_ls_number_reflns 6543
_refine_ls_number_restraints 79
_refine_ls_restrained_S_all 1.039
_refine_ls_R_factor_all 0.0910
_refine_ls_R_factor_gt 0.0696
_refine_ls_shift/su_max 0.001
_refine_ls_shift/su_mean 0.000
_refine_ls_structure_factor_coef Fsqd
_refine_ls_weighting_details 'calc w=1/[\s^2^(Fo^2^)+(0.1071P)^2^+8.1479P] where P=(Fo^2^+2Fc^2^)/3'
_refine_ls_weighting_scheme calc
_refine_ls_wR_factor_gt 0.1868
_refine_ls_wR_factor_ref 0.2036
_reflns_number_gt 4896
_reflns_number_total 6543
_reflns_threshold_expression >2sigma(I)
_cod_data_source_file ja8074665_si_003.cif
_cod_data_source_block ch2
_cod_database_code 4108888

loop_
_symmetry_equiv_pos_as_xyz
'x, y, z'
'-x, y+1/2, -z+1/2'
'-x, -y, -z'
'x, -y-1/2, z-1/2'

loop_
_atom_site_label
_atom_site_type_symbol
_atom_site_fract_x
_atom_site_fract_y
_atom_site_fract_z
_atom_site_U_iso_or_equiv
_atom_site_adp_type
_atom_site_occupancy
_atom_site_symmetry_multiplicity
_atom_site_calc_flag
_atom_site_refinement_flags
_atom_site_disorder_assembly
_atom_site_disorder_group
Fe1 Fe 0.70104(4) 0.32781(6) 0.59377(3) 0.0293(2) Uani 1 1 d . . .
K1 K 0.61390(7) 0.06987(10) 0.49261(5) 0.0405(3) Uani 1 1 d . . .
O1 O 0.80256(18) 0.4300(3) 0.59843(16) 0.0365(7) Uani 1 1 d . . .
O2 O 0.7822(2) 0.1823(3) 0.58648(17) 0.0401(8) Uani 1 1 d . . .
O3 O 0.64648(19) 0.5043(3) 0.58425(14) 0.0330(7) Uani 1 1 d . . .
O4 O 0.6658(2) 0.3288(3) 0.49849(15) 0.0354(7) Uani 1 1 d . . .
O5 O 0.69797(18) 0.3601(3) 0.68772(14) 0.0323(7) Uani 1 1 d . . .
O6 O 0.61866(18) 0.1973(3) 0.61244(15) 0.0319(7) Uani 1 1 d . . .
O7 O 1.0109(3) 0.5877(5) 0.6731(3) 0.0944(19) Uani 1 1 d . . .
O8 O 0.5389(2) 0.8591(3) 0.54075(16) 0.0395(8) Uani 1 1 d . . .
O9 O 0.6287(2) 0.4556(4) 0.87077(16) 0.0489(9) Uani 1 1 d . . .
O10 O 0.7274(3) -0.1152(6) 0.4989(3) 0.0940(18) Uani 1 1 d D . .
N1 N 0.7507(2) 0.7725(4) 0.72084(16) 0.0340(9) Uani 1 1 d D . .
N2 N 0.8810(3) 0.6238(4) 0.6587(2) 0.0439(10) Uani 1 1 d . A .
H2 H 0.8348 0.5886 0.6475 0.053 Uiso 1 1 calc R . .
N3 N 0.8641(2) 0.3508(4) 0.6172(2) 0.0378(9) Uani 1 1 d . . .
N4 N 0.6260(2) 0.7558(4) 0.61102(17) 0.0320(8) Uani 1 1 d . A .
H4 H 0.6512 0.6818 0.6212 0.038 Uiso 1 1 calc R . .
N5 N 0.6190(2) 0.5325(4) 0.52284(17) 0.0322(8) Uani 1 1 d . . .
N6 N 0.6942(2) 0.5298(4) 0.78707(18) 0.0351(9) Uani 1 1 d . A .
H6 H 0.7053 0.5164 0.7467 0.042 Uiso 1 1 calc R . .
N7 N 0.8439(3) -0.2237(7) 0.4938(3) 0.091(2) Uani 1 1 d D . .
C3 C 0.9443(3) 0.5474(6) 0.6591(3) 0.0489(13) Uani 1 1 d . . .
C4 C 0.9337(3) 0.4026(5) 0.6429(3) 0.0435(12) Uani 1 1 d . . .
C5 C 0.9943(4) 0.3176(6) 0.6587(4) 0.0631(17) Uani 1 1 d . . .
H5 H 1.0436 0.3514 0.6754 0.076 Uiso 1 1 calc R . .
C6 C 0.9843(4) 0.1819(7) 0.6507(4) 0.075(2) Uani 1 1 d . . .
H6A H 1.0262 0.1231 0.6630 0.089 Uiso 1 1 calc R . .
C7 C 0.9149(4) 0.1339(6) 0.6253(4) 0.0620(17) Uani 1 1 d . . .
H7 H 0.9092 0.0412 0.6190 0.074 Uiso 1 1 calc R . .
C8 C 0.8509(3) 0.2174(5) 0.6079(3) 0.0417(12) Uani 1 1 d . . .
C11 C 0.5806(3) 0.7617(4) 0.5558(2) 0.0309(10) Uani 1 1 d . . .
C12 C 0.5833(3) 0.6509(4) 0.5079(2) 0.0309(10) Uani 1 1 d . . .
C13 C 0.5529(3) 0.6704(5) 0.4455(2) 0.0386(11) Uani 1 1 d . . .
H13 H 0.5265 0.7507 0.4342 0.046 Uiso 1 1 calc R . .
C14 C 0.5607(3) 0.5730(5) 0.3988(2) 0.0404(11) Uani 1 1 d . . .
H14 H 0.5392 0.5868 0.3557 0.048 Uiso 1 1 calc R . .
C15 C 0.5991(3) 0.4575(5) 0.4146(2) 0.0385(11) Uani 1 1 d . . .
H15 H 0.6052 0.3926 0.3821 0.046 Uiso 1 1 calc R . .
C16 C 0.6296(3) 0.4339(4) 0.4780(2) 0.0317(10) Uani 1 1 d . . .
C19 C 0.6461(3) 0.4449(5) 0.8146(2) 0.0339(10) Uani 1 1 d . . .
C20 C 0.6102(3) 0.3366(4) 0.7725(2) 0.0315(10) Uani 1 1 d . . .
C21 C 0.5460(3) 0.2683(5) 0.7947(2) 0.0354(11) Uani 1 1 d . . .
H21 H 0.5286 0.2877 0.8363 0.042 Uiso 1 1 calc R . .
C22 C 0.5076(3) 0.1725(5) 0.7565(2) 0.0372(11) Uani 1 1 d . . .
H22 H 0.4653 0.1247 0.7729 0.045 Uiso 1 1 calc R . .
C23 C 0.5300(3) 0.1459(4) 0.6953(2) 0.0340(10) Uani 1 1 d . . .
H23 H 0.5021 0.0818 0.6691 0.041 Uiso 1 1 calc R . .
C24 C 0.5932(3) 0.2124(4) 0.6715(2) 0.0287(9) Uani 1 1 d . . .
C25 C 0.6349(2) 0.3044(4) 0.7122(2) 0.0256(9) Uani 1 1 d . . .
C1 C 0.8356(3) 0.7944(6) 0.7330(3) 0.0459(15) Uani 0.895(6) 1 d PDU A 1
H1A H 0.8547 0.7399 0.7706 0.055 Uiso 0.895(6) 1 calc PR A 1
H1B H 0.8444 0.8884 0.7449 0.055 Uiso 0.895(6) 1 calc PR A 1
C1A C 0.8087(12) 0.840(2) 0.683(2) 0.044(7) Uani 0.105(6) 1 d PDU A 2
H1C H 0.8224 0.9260 0.7041 0.053 Uiso 0.105(6) 1 calc PR A 2
H1D H 0.7841 0.8597 0.6393 0.053 Uiso 0.105(6) 1 calc PR A 2
C9 C 0.7197(3) 0.8856(5) 0.6819(2) 0.0378(13) Uani 0.895(6) 1 d PDU A 1
H9A H 0.7536 0.8997 0.6455 0.045 Uiso 0.895(6) 1 calc PR A 1
H9B H 0.7229 0.9661 0.7092 0.045 Uiso 0.895(6) 1 calc PR A 1
C9A C 0.6748(13) 0.841(4) 0.7222(4) 0.043(7) Uani 0.105(6) 1 d PDU A 2
H9C H 0.6829 0.9258 0.7454 0.052 Uiso 0.105(6) 1 calc PR A 2
H9D H 0.6390 0.7861 0.7469 0.052 Uiso 0.105(6) 1 calc PR A 2
C17 C 0.7138(3) 0.7713(5) 0.7834(2) 0.0382(13) Uani 0.895(6) 1 d PDU A 1
H17A H 0.6564 0.7846 0.7753 0.046 Uiso 0.895(6) 1 calc PR A 1
H17B H 0.7347 0.8461 0.8102 0.046 Uiso 0.895(6) 1 calc PR A 1
C17A C 0.7869(8) 0.718(4) 0.7816(11) 0.038(7) Uani 0.105(6) 1 d PDU A 2
H17C H 0.8102 0.7909 0.8083 0.045 Uiso 0.105(6) 1 calc PR A 2
H17D H 0.8300 0.6571 0.7714 0.045 Uiso 0.105(6) 1 calc PR A 2
C2 C 0.8846(3) 0.7615(5) 0.6758(3) 0.0509(14) Uani 1 1 d D . .
H2A H 0.8656 0.8149 0.6378 0.061 Uiso 0.895(6) 1 calc PR A 1
H2B H 0.9401 0.7861 0.6871 0.061 Uiso 0.895(6) 1 calc PR A 1
H2C H 0.9140 0.7686 0.7175 0.061 Uiso 0.105(6) 1 d PR A 2
H2D H 0.9150 0.8065 0.6445 0.061 Uiso 0.105(6) 1 d PR A 2
C10 C 0.6349(3) 0.8683(5) 0.6545(2) 0.0366(11) Uani 1 1 d D . .
H10A H 0.6005 0.8562 0.6907 0.044 Uiso 0.895(6) 1 calc PR A 1
H10B H 0.6179 0.9496 0.6308 0.044 Uiso 0.895(6) 1 calc PR A 1
H10C H 0.5830 0.9035 0.6605 0.044 Uiso 0.105(6) 1 d PR A 2
H10D H 0.6639 0.9364 0.6331 0.044 Uiso 0.105(6) 1 d PR A 2
C18 C 0.7282(3) 0.6419(4) 0.8213(2) 0.0416(12) Uani 1 1 d D . .
H18A H 0.7856 0.6279 0.8292 0.050 Uiso 1 1 calc R A 1
H18B H 0.7054 0.6495 0.8639 0.050 Uiso 1 1 calc R A 1
H18C H 0.7551 0.6119 0.8615 0.050 Uiso 1 1 d R A 2
H18D H 0.6869 0.7024 0.8321 0.050 Uiso 1 1 d R A 2
C26 C 0.7971(4) -0.1163(8) 0.5044(4) 0.058(2) Uani 0.741(10) 1 d PDU B 1
H26 H 0.8228 -0.0360 0.5172 0.069 Uiso 0.741(10) 1 calc PR B 1
C26A C 0.7652(6) -0.2191(13) 0.4978(12) 0.074(5) Uani 0.259(10) 1 d PDU B 2
H26A H 0.7374 -0.3004 0.4999 0.089 Uiso 0.259(10) 1 calc PR B 2
C27 C 0.9292(4) -0.2097(14) 0.5073(5) 0.086(3) Uani 0.741(10) 1 d PDU B 1
H27A H 0.9450 -0.2524 0.5486 0.129 Uiso 0.741(10) 1 calc PR B 1
H27B H 0.9429 -0.1156 0.5096 0.129 Uiso 0.741(10) 1 calc PR B 1
H27C H 0.9566 -0.2517 0.4725 0.129 Uiso 0.741(10) 1 calc PR B 1
C27A C 0.883(2) -0.3533(19) 0.4897(17) 0.132(8) Uani 0.259(10) 1 d PDU B 2
C28 C 0.8093(7) -0.3488(8) 0.4708(5) 0.074(3) Uani 0.741(10) 1 d PD B 1
H28A H 0.8461 -0.3946 0.4441 0.111 Uiso 0.741(10) 1 calc PR B 1
H28B H 0.7601 -0.3313 0.4450 0.111 Uiso 0.741(10) 1 calc PR B 1
H28C H 0.7986 -0.4044 0.5080 0.111 Uiso 0.741(10) 1 calc PR B 1
C28A C 0.894(2) -0.106(2) 0.4891(19) 0.132(8) Uani 0.26 1 d PD B 2
N8 N 0.8366(5) 0.2128(8) 0.3522(4) 0.0820(14) Uiso 0.499(8) 1 d PG C 3
C29 C 0.8556(5) 0.1440(8) 0.4043(3) 0.0820(14) Uiso 0.499(8) 1 d PG C 3
O11 O 0.8930(5) 0.0429(9) 0.4082(4) 0.0820(14) Uiso 0.499(8) 1 d PG C 3
C30 C 0.8666(9) 0.1751(13) 0.2917(4) 0.0820(14) Uiso 0.499(8) 1 d PG C 3
C31 C 0.7921(9) 0.3333(11) 0.3531(6) 0.0820(14) Uiso 0.499(8) 1 d PG C 3
N8A N 0.8325(5) 0.2286(8) 0.3485(4) 0.0820(14) Uiso 0.50 1 d PG C 4
C29A C 0.8679(6) 0.1492(9) 0.3102(3) 0.0820(14) Uiso 0.50 1 d PG C 4
O11A O 0.9029(5) 0.0488(8) 0.3246(4) 0.0820(14) Uiso 0.50 1 d PG C 4
C30A C 0.8273(9) 0.1935(12) 0.4154(4) 0.0820(14) Uiso 0.50 1 d PG C 4
C31A C 0.7918(9) 0.3459(11) 0.3261(6) 0.0820(14) Uiso 0.50 1 d PG C 4

loop_
_atom_site_aniso_label
_atom_site_aniso_U_11
_atom_site_aniso_U_22
_atom_site_aniso_U_33
_atom_site_aniso_U_23
_atom_site_aniso_U_13
_atom_site_aniso_U_12
Fe1 0.0375(4) 0.0243(3) 0.0260(3) -0.0023(3) 0.0007(3) -0.0013(3)
K1 0.0624(7) 0.0301(5) 0.0292(5) -0.0020(4) 0.0049(5) -0.0023(5)
O1 0.0347(17) 0.0281(17) 0.0463(19) 0.0044(14) 0.0004(14) 0.0040(14)
O2 0.046(2) 0.0263(17) 0.049(2) -0.0044(15) 0.0094(16) -0.0004(15)
O3 0.0476(19) 0.0272(16) 0.0235(15) -0.0020(12) -0.0030(13) 0.0033(14)
O4 0.051(2) 0.0257(16) 0.0296(16) -0.0042(13) 0.0020(14) -0.0002(15)
O5 0.0361(17) 0.0324(17) 0.0283(16) -0.0022(13) 0.0020(13) -0.0037(14)
O6 0.0365(17) 0.0283(16) 0.0306(16) -0.0034(13) -0.0008(13) -0.0018(13)
O7 0.040(2) 0.064(3) 0.178(6) -0.024(3) -0.010(3) -0.005(2)
O8 0.045(2) 0.0337(18) 0.0389(19) 0.0010(14) -0.0039(15) 0.0090(15)
O9 0.068(2) 0.053(2) 0.0256(18) -0.0012(16) 0.0050(16) -0.0110(19)
O10 0.094(4) 0.114(5) 0.076(4) 0.028(3) 0.023(3) 0.034(4)
N1 0.037(2) 0.033(2) 0.031(2) -0.0011(16) -0.0041(16) -0.0048(17)
N2 0.038(2) 0.033(2) 0.061(3) -0.007(2) 0.003(2) -0.0045(18)
N3 0.038(2) 0.034(2) 0.041(2) 0.0041(17) 0.0052(18) 0.0051(18)
N4 0.040(2) 0.026(2) 0.0285(19) -0.0033(15) -0.0021(16) 0.0066(16)
N5 0.037(2) 0.032(2) 0.0268(19) 0.0017(16) -0.0013(16) -0.0016(17)
N6 0.049(2) 0.031(2) 0.0244(19) 0.0006(16) -0.0041(17) -0.0025(18)
N7 0.081(5) 0.112(6) 0.079(4) 0.021(4) 0.008(4) 0.019(4)
C3 0.041(3) 0.043(3) 0.062(4) -0.002(3) -0.001(3) -0.003(2)
C4 0.041(3) 0.042(3) 0.047(3) 0.004(2) 0.002(2) 0.006(2)
C5 0.044(3) 0.054(4) 0.089(5) 0.007(3) -0.007(3) 0.011(3)
C6 0.056(4) 0.051(4) 0.114(6) 0.003(4) -0.015(4) 0.018(3)
C7 0.065(4) 0.032(3) 0.089(5) 0.004(3) 0.002(3) 0.012(3)
C8 0.049(3) 0.032(3) 0.045(3) 0.005(2) 0.011(2) 0.006(2)
C11 0.032(2) 0.030(2) 0.031(2) 0.0032(19) 0.0029(18) 0.0030(19)
C12 0.032(2) 0.032(2) 0.029(2) 0.0012(18) -0.0012(18) -0.0017(19)
C13 0.040(3) 0.041(3) 0.034(2) 0.005(2) -0.005(2) 0.005(2)
C14 0.045(3) 0.047(3) 0.028(2) -0.001(2) -0.002(2) -0.001(2)
C15 0.048(3) 0.040(3) 0.027(2) -0.006(2) 0.002(2) -0.003(2)
C16 0.037(2) 0.030(2) 0.029(2) -0.0034(19) 0.0042(18) -0.005(2)
C19 0.040(3) 0.035(3) 0.026(2) 0.0025(19) -0.0046(19) 0.004(2)
C20 0.042(3) 0.027(2) 0.026(2) 0.0049(18) -0.0008(19) 0.005(2)
C21 0.044(3) 0.033(2) 0.030(2) 0.0072(19) 0.007(2) 0.006(2)
C22 0.036(3) 0.032(2) 0.045(3) 0.008(2) 0.009(2) 0.000(2)
C23 0.035(2) 0.024(2) 0.042(3) 0.0023(19) -0.003(2) 0.0014(18)
C24 0.031(2) 0.024(2) 0.031(2) 0.0034(17) -0.0007(18) 0.0056(17)
C25 0.030(2) 0.020(2) 0.026(2) 0.0037(16) -0.0006(17) 0.0038(17)
C1 0.047(3) 0.035(3) 0.055(4) -0.010(3) -0.008(3) -0.005(3)
C1A 0.049(13) 0.041(13) 0.040(13) 0.001(12) -0.007(12) -0.013(12)
C9 0.050(3) 0.028(3) 0.034(3) -0.004(2) 0.000(2) -0.005(2)
C9A 0.063(13) 0.027(12) 0.039(13) 0.005(12) -0.009(12) -0.006(12)
C17 0.052(3) 0.032(3) 0.029(3) -0.004(2) -0.003(2) -0.003(2)
C17A 0.051(13) 0.021(12) 0.039(13) 0.004(12) -0.013(12) -0.012(12)
C2 0.048(3) 0.036(3) 0.069(4) -0.006(3) 0.008(3) -0.013(2)
C10 0.054(3) 0.027(2) 0.029(2) -0.0022(19) -0.002(2) 0.006(2)
C18 0.059(3) 0.038(3) 0.026(2) 0.000(2) -0.008(2) 0.000(2)
C26 0.059(5) 0.063(5) 0.051(5) 0.003(4) -0.002(4) 0.003(4)
C26A 0.068(10) 0.083(10) 0.070(9) 0.002(9) 0.000(9) 0.000(9)
C27 0.062(6) 0.123(10) 0.076(7) 0.003(7) 0.017(5) 0.010(6)
C27A 0.135(17) 0.161(19) 0.102(15) 0.027(15) 0.026(14) -0.027(16)
C28 0.106(8) 0.049(5) 0.067(6) 0.006(4) 0.006(6) 0.009(5)
C28A 0.135(17) 0.161(19) 0.102(15) 0.027(15) 0.026(14) -0.027(16)

loop_
_atom_type_symbol
_atom_type_description
_atom_type_scat_dispersion_real
_atom_type_scat_dispersion_imag
_atom_type_scat_source
C C -0.0020 0.0020 'International Tables Vol C Tables 4.2.6.8 and 6.1.1.4'
H H 0.0000 0.0000 'International Tables Vol C Tables 4.2.6.8 and 6.1.1.4'
N N -0.0031 0.0040 'International Tables Vol C Tables 4.2.6.8 and 6.1.1.4'
O O -0.0041 0.0074 'International Tables Vol C Tables 4.2.6.8 and 6.1.1.4'
Fe Fe 0.2064 0.9930 'International Tables Vol C Tables 4.2.6.8 and 6.1.1.4'
K K 0.1805 0.2966 'International Tables Vol C Tables 4.2.6.8 and 6.1.1.4'

loop_
_geom_angle_atom_site_label_1
_geom_angle_atom_site_label_2
_geom_angle_atom_site_label_3
_geom_angle
_geom_angle_site_symmetry_1
_geom_angle_site_symmetry_3
O5 Fe1 O6 81.50(13) . .
O5 Fe1 O1 87.02(13) . .
O6 Fe1 O1 161.79(13) . .
O5 Fe1 O3 84.69(13) . .
O6 Fe1 O3 106.24(13) . .
O1 Fe1 O3 86.58(13) . .
O5 Fe1 O4 158.87(14) . .
O6 Fe1 O4 91.45(13) . .
O1 Fe1 O4 104.03(14) . .
O3 Fe1 O4 78.18(12) . .
O5 Fe1 O2 104.83(14) . .
O6 Fe1 O2 91.59(13) . .
O1 Fe1 O2 77.70(13) . .
O3 Fe1 O2 161.00(14) . .
O4 Fe1 O2 95.20(14) . .
O5 Fe1 K1 130.87(10) . .
O6 Fe1 K1 50.35(9) . .
O1 Fe1 K1 135.99(10) . .
O3 Fe1 K1 114.48(9) . .
O4 Fe1 K1 49.68(9) . .
O2 Fe1 K1 71.89(10) . .
O9 K1 O10 81.92(15) 4_565 .
O9 K1 O8 111.28(12) 4_565 1_545
O10 K1 O8 77.93(15) . 1_545
O9 K1 O8 86.19(12) 4_565 3_666
O10 K1 O8 149.52(17) . 3_666
O8 K1 O8 80.48(11) 1_545 3_666
O9 K1 O4 94.93(11) 4_565 .
O10 K1 O4 115.47(17) . .
O8 K1 O4 152.44(10) 1_545 .
O8 K1 O4 93.37(11) 3_666 .
O9 K1 O6 157.13(12) 4_565 .
O10 K1 O6 107.49(15) . .
O8 K1 O6 91.28(10) 1_545 .
O8 K1 O6 94.19(10) 3_666 .
O4 K1 O6 62.20(9) . .
O9 K1 C11 108.22(12) 4_565 1_545
O10 K1 C11 59.23(15) . 1_545
O8 K1 C11 18.91(10) 1_545 1_545
O8 K1 C11 98.86(11) 3_666 1_545
O4 K1 C11 154.37(11) . 1_545
O6 K1 C11 94.34(10) . 1_545
O9 K1 Fe1 125.47(10) 4_565 .
O10 K1 Fe1 102.03(15) . .
O8 K1 Fe1 122.83(8) 1_545 .
O8 K1 Fe1 107.71(8) 3_666 .
O4 K1 Fe1 33.92(7) . .
O6 K1 Fe1 33.19(7) . .
C11 K1 Fe1 120.45(8) 1_545 .
O9 K1 K1 101.09(10) 4_565 3_656
O10 K1 K1 115.62(15) . 3_656
O8 K1 K1 40.57(7) 1_545 3_656
O8 K1 K1 39.91(7) 3_666 3_656
O4 K1 K1 127.99(9) . 3_656
O6 K1 K1 93.59(7) . 3_656
C11 K1 K1 59.08(8) 1_545 3_656
Fe1 K1 K1 123.59(4) . 3_656
N3 O1 Fe1 110.9(3) . .
C8 O2 Fe1 112.8(3) . .
N5 O3 Fe1 114.0(2) . .
C16 O4 Fe1 115.5(3) . .
C16 O4 K1 128.5(3) . .
Fe1 O4 K1 96.39(12) . .
C25 O5 Fe1 112.1(3) . .
C24 O6 Fe1 112.4(3) . .
C24 O6 K1 151.2(3) . .
Fe1 O6 K1 96.46(12) . .
C11 O8 K1 116.1(3) . 1_565
C11 O8 K1 141.9(3) . 3_666
K1 O8 K1 99.52(11) 1_565 3_666
C19 O9 K1 166.3(4) . 4_566
C26 O10 C26A 58.2(9) . .
C26 O10 K1 136.4(6) . .
C26A O10 K1 165.2(8) . .
C1 N1 C9A 141.8(18) . .
C1 N1 C1A 48.0(15) . .
C9A N1 C1A 114.6(16) . .
C1 N1 C17A 63.9(4) . .
C9A N1 C17A 118.7(14) . .
C1A N1 C17A 111.9(15) . .
C1 N1 C9 106.8(4) . .
C9A N1 C9 50.4(13) . .
C1A N1 C9 65.0(6) . .
C17A N1 C9 150.8(18) . .
C1 N1 C17 109.0(4) . .
C9A N1 C17 63.9(6) . .
C1A N1 C17 144.3(19) . .
C17A N1 C17 55.0(12) . .
C9 N1 C17 109.1(4) . .
C3 N2 C2 122.7(5) . .
C3 N2 H2 118.7 . .
C2 N2 H2 118.7 . .
O1 N3 C4 121.2(4) . .
O1 N3 C8 115.0(4) . .
C4 N3 C8 123.8(4) . .
C11 N4 C10 121.6(4) . .
C11 N4 H4 119.2 . .
C10 N4 H4 119.2 . .
O3 N5 C12 121.1(4) . .
O3 N5 C16 115.2(4) . .
C12 N5 C16 123.7(4) . .
C19 N6 C18 122.2(4) . .
C19 N6 H6 118.9 . .
C18 N6 H6 118.9 . .
C26A N7 C26 51.2(8) . .
C26A N7 C28 70.7(8) . .
C26 N7 C28 120.7(7) . .
C26A N7 C27 163.7(12) . .
C26 N7 C27 118.1(8) . .
C28 N7 C27 121.2(8) . .
C26A N7 C28A 124.1(17) . .
C26 N7 C28A 73.6(16) . .
C28 N7 C28A 154.3(16) . .
C27 N7 C28A 50.4(16) . .
C26A N7 C27A 119.3(17) . .
C26 N7 C27A 168.8(15) . .
C28 N7 C27A 52.2(16) . .
C27 N7 C27A 69.5(16) . .
C28A N7 C27A 116.5(8) . .
O7 C3 N2 123.4(5) . .
O7 C3 C4 118.1(5) . .
N2 C3 C4 118.5(5) . .
C5 C4 N3 118.3(5) . .
C5 C4 C3 118.6(5) . .
N3 C4 C3 123.0(5) . .
C4 C5 C6 120.4(6) . .
C4 C5 H5 119.8 . .
C6 C5 H5 119.8 . .
C7 C6 C5 119.8(6) . .
C7 C6 H6A 120.1 . .
C5 C6 H6A 120.1 . .
C6 C7 C8 121.9(6) . .
C6 C7 H7 119.1 . .
C8 C7 H7 119.1 . .
O2 C8 N3 117.3(4) . .
O2 C8 C7 126.9(5) . .
N3 C8 C7 115.8(5) . .
O8 C11 N4 122.6(4) . .
O8 C11 C12 118.0(4) . .
N4 C11 C12 119.3(4) . .
O8 C11 K1 45.0(2) . 1_565
N4 C11 K1 105.3(3) . 1_565
C12 C11 K1 114.3(3) . 1_565
N5 C12 C13 118.2(4) . .
N5 C12 C11 122.5(4) . .
C13 C12 C11 119.2(4) . .
C12 C13 C14 120.3(5) . .
C12 C13 H13 119.9 . .
C14 C13 H13 119.9 . .
C15 C14 C13 120.3(4) . .
C15 C14 H14 119.9 . .
C13 C14 H14 119.9 . .
C14 C15 C16 120.8(4) . .
C14 C15 H15 119.6 . .
C16 C15 H15 119.6 . .
O4 C16 N5 117.1(4) . .
O4 C16 C15 126.2(4) . .
N5 C16 C15 116.8(4) . .
O9 C19 N6 122.8(4) . .
O9 C19 C20 120.1(4) . .
N6 C19 C20 117.1(4) . .
C25 C20 C21 118.2(4) . .
C25 C20 C19 124.0(4) . .
C21 C20 C19 117.7(4) . .
C22 C21 C20 120.5(4) . .
C22 C21 H21 119.7 . .
C20 C21 H21 119.7 . .
C23 C22 C21 120.9(4) . .
C23 C22 H22 119.6 . .
C21 C22 H22 119.6 . .
C22 C23 C24 120.1(4) . .
C22 C23 H23 120.0 . .
C24 C23 H23 120.0 . .
O6 C24 C23 125.3(4) . .
O6 C24 C25 116.0(4) . .
C23 C24 C25 118.7(4) . .
O5 C25 C20 122.8(4) . .
O5 C25 C24 115.8(4) . .
C20 C25 C24 121.4(4) . .
N1 C1 C2 114.8(4) . .
N1 C1 H1A 108.6 . .
C2 C1 H1A 108.6 . .
N1 C1 H1B 108.6 . .
C2 C1 H1B 108.6 . .
H1A C1 H1B 107.5 . .
N1 C1 H2C 150.0 . .
H1A C1 H2C 79.1 . .
H1B C1 H2C 95.9 . .
N1 C1A C2 114.3(6) . .
N1 C1A H1C 108.7 . .
C2 C1A H1C 108.7 . .
N1 C1A H1D 108.7 . .
C2 C1A H1D 108.7 . .
H1C C1A H1D 107.6 . .
N1 C9 C10 114.2(4) . .
N1 C9 H9A 108.7 . .
C10 C9 H9A 108.7 . .
N1 C9 H9B 108.7 . .
C10 C9 H9B 108.7 . .
H9A C9 H9B 107.6 . .
N1 C9 H10D 149.1 . .
H9A C9 H10D 78.8 . .
H9B C9 H10D 96.7 . .
N1 C9A C10 113.8(6) . .
N1 C9A H9C 108.8 . .
C10 C9A H9C 108.8 . .
N1 C9A H9D 108.8 . .
C10 C9A H9D 108.8 . .
H9C C9A H9D 107.7 . .
N1 C17 C18 113.0(4) . .
N1 C17 H17A 109.0 . .
C18 C17 H17A 109.0 . .
N1 C17 H17B 109.0 . .
C18 C17 H17B 109.0 . .
H17A C17 H17B 107.8 . .
H17A C17 H18D 79.2 . .
H17B C17 H18D 96.1 . .
N1 C17A C18 113.2(6) . .
N1 C17A H17C 108.9 . .
C18 C17A H17C 108.9 . .
N1 C17A H17D 108.9 . .
C18 C17A H17D 108.9 . .
H17C C17A H17D 107.8 . .
N2 C2 C1 112.6(4) . .
N2 C2 C1A 120.2(14) . .
C1 C2 C1A 45.9(14) . .
N2 C2 H2A 109.1 . .
C1 C2 H2A 109.1 . .
C1A C2 H2A 63.9 . .
N2 C2 H2B 109.1 . .
C1 C2 H2B 109.1 . .
C1A C2 H2B 130.1 . .
H2A C2 H2B 107.8 . .
N2 C2 H2C 107.6 . .
C1 C2 H2C 64.8 . .
C1A C2 H2C 105.3 . .
H2A C2 H2C 141.9 . .
H2B C2 H2C 49.1 . .
N2 C2 H2D 107.9 . .
C1 C2 H2D 139.3 . .
C1A C2 H2D 108.2 . .
H2A C2 H2D 51.3 . .
H2B C2 H2D 59.6 . .
H2C C2 H2D 107.0 . .
N4 C10 C9 112.1(4) . .
N4 C10 C9A 116.3(14) . .
C9 C10 C9A 48.3(13) . .
N4 C10 H10A 109.2 . .
C9 C10 H10A 109.2 . .
C9A C10 H10A 62.5 . .
N4 C10 H10B 109.2 . .
C9 C10 H10B 109.2 . .
C9A C10 H10B 134.2 . .
H10A C10 H10B 107.9 . .
N4 C10 H10C 107.9 . .
C9 C10 H10C 139.5 . .
C9A C10 H10C 107.5 . .
H10A C10 H10C 49.8 . .
H10B C10 H10C 61.2 . .
N4 C10 H10D 107.9 . .
C9 C10 H10D 65.9 . .
C9A C10 H10D 109.7 . .
H10A C10 H10D 141.2 . .
H10B C10 H10D 47.8 . .
H10C C10 H10D 107.2 . .
N6 C18 C17 112.0(4) . .
N6 C18 C17A 112.6(16) . .
C17 C18 C17A 52.6(12) . .
N6 C18 H18A 109.2 . .
C17 C18 H18A 109.2 . .
C17A C18 H18A 59.4 . .
N6 C18 H18B 109.2 . .
C17 C18 H18B 109.2 . .
C17A C18 H18B 138.1 . .
H18A C18 H18B 107.9 . .
N6 C18 H18C 109.1 . .
C17 C18 H18C 138.9 . .
C17A C18 H18C 109.1 . .
H18A C18 H18C 53.9 . .
H18B C18 H18C 56.8 . .
N6 C18 H18D 109.5 . .
C17 C18 H18D 59.2 . .
C17A C18 H18D 108.5 . .
H18A C18 H18D 141.0 . .
H18B C18 H18D 53.9 . .
H18C C18 H18D 107.9 . .
O10 C26 N7 125.5(8) . .
O10 C26 H26 117.3 . .
N7 C26 H26 117.3 . .
O10 C26A N7 123.5(12) . .
O10 C26A H26A 118.2 . .
N7 C26A H26A 118.2 . .
N7 C27 H27A 109.5 . .
N7 C27 H27B 109.5 . .
N7 C27 H27C 109.5 . .
N7 C28 H28A 109.5 . .
N7 C28 H28B 109.5 . .
N7 C28 H28C 109.5 . .
C29 N8 C31 123.0 . .
C29 N8 C30 119.7 . .
C31 N8 C30 117.1 . .
O11 C29 N8 127.6 . .
C29A N8A C31A 123.0 . .
C29A N8A C30A 119.7 . .
C31A N8A C30A 117.1 . .
O11A C29A N8A 127.6 . .

loop_
_geom_bond_atom_site_label_1
_geom_bond_atom_site_label_2
_geom_bond_distance
_geom_bond_site_symmetry_2
Fe1 O5 1.974(3) .
Fe1 O6 1.983(3) .
Fe1 O1 2.011(3) .
Fe1 O3 2.014(3) .
Fe1 O4 2.021(3) .
Fe1 O2 2.031(3) .
Fe1 K1 3.5996(12) .
K1 O9 2.562(3) 4_565
K1 O10 2.688(6) .
K1 O8 2.707(4) 1_545
K1 O8 2.744(4) 3_666
K1 O4 2.762(3) .
K1 O6 2.789(3) .
K1 C11 3.439(5) 1_545
K1 K1 4.162(2) 3_656
O1 N3 1.354(5) .
O2 C8 1.273(6) .
O3 N5 1.354(5) .
O4 C16 1.286(6) .
O5 C25 1.342(5) .
O6 C24 1.333(5) .
O7 C3 1.221(7) .
O8 C11 1.241(5) .
O8 K1 2.707(4) 1_565
O8 K1 2.744(4) 3_666
O9 C19 1.222(6) .
O9 K1 2.562(3) 4_566
O10 C26 1.186(7) .
O10 C26A 1.232(9) .
N1 C1 1.467(4) .
N1 C9A 1.468(5) .
N1 C1A 1.470(5) .
N1 C17A 1.470(5) .
N1 C9 1.475(4) .
N1 C17 1.477(4) .
N2 C3 1.327(7) .
N2 C2 1.436(7) .
N2 H2 0.8800 .
N3 C4 1.371(7) .
N3 C8 1.378(7) .
N4 C11 1.337(6) .
N4 C10 1.451(6) .
N4 H4 0.8800 .
N5 C12 1.367(6) .
N5 C16 1.382(6) .
N6 C19 1.341(6) .
N6 C18 1.438(6) .
N6 H6 0.8800 .
N7 C26A 1.350(9) .
N7 C26 1.373(7) .
N7 C28 1.460(5) .
N7 C27 1.468(5) .
N7 C28A 1.473(5) .
N7 C27A 1.474(5) .
C3 C4 1.510(8) .
C4 C5 1.367(8) .
C5 C6 1.390(9) .
C5 H5 0.9500 .
C6 C7 1.352(9) .
C6 H6A 0.9500 .
C7 C8 1.406(8) .
C7 H7 0.9500 .
C11 C12 1.498(6) .
C11 K1 3.439(5) 1_565
C12 C13 1.372(6) .
C13 C14 1.393(7) .
C13 H13 0.9500 .
C14 C15 1.366(7) .
C14 H14 0.9500 .
C15 C16 1.398(7) .
C15 H15 0.9500 .
C19 C20 1.503(6) .
C20 C25 1.382(6) .
C20 C21 1.398(7) .
C21 C22 1.385(7) .
C21 H21 0.9500 .
C22 C23 1.374(7) .
C22 H22 0.9500 .
C23 C24 1.387(7) .
C23 H23 0.9500 .
C24 C25 1.413(6) .
C1 C2 1.530(4) .
C1 H1A 0.9900 .
C1 H1B 0.9900 .
C1A C2 1.537(5) .
C1A H1C 0.9900 .
C1A H1D 0.9900 .
C9 C10 1.525(4) .
C9 H9A 0.9900 .
C9 H9B 0.9900 .
C9A C10 1.539(5) .
C9A H9C 0.9900 .
C9A H9D 0.9900 .
C17 C18 1.535(4) .
C17 H17A 0.9900 .
C17 H17B 0.9900 .
C17A C18 1.540(5) .
C17A H17C 0.9900 .
C17A H17D 0.9900 .
C2 H2A 0.9900 .
C2 H2B 0.9900 .
C2 H2C 0.9698 .
C2 H2D 0.9704 .
C10 H10A 0.9900 .
C10 H10B 0.9900 .
C10 H10C 0.9700 .
C10 H10D 0.9705 .
C18 H18A 0.9900 .
C18 H18B 0.9900 .
C18 H18C 0.9700 .
C18 H18D 0.9700 .
C26 H26 0.9500 .
C26A H26A 0.9500 .
C27 H27A 0.9800 .
C27 H27B 0.9800 .
C27 H27C 0.9800 .
C28 H28A 0.9800 .
C28 H28B 0.9800 .
C28 H28C 0.9800 .
N8 C29 1.3036 .
N8 C31 1.4348 .
N8 C30 1.4356 .
C29 O11 1.2045 .
N8A C29A 1.3034 .
N8A C31A 1.4346 .
N8A C30A 1.4358 .
C29A O11A 1.2043 .

loop_
_geom_torsion_atom_site_label_1
_geom_torsion_atom_site_label_2
_geom_torsion_atom_site_label_3
_geom_torsion_atom_site_label_4
_geom_torsion
_geom_torsion_site_symmetry_1
_geom_torsion_site_symmetry_4
O5 Fe1 K1 O9 -178.42(16) . 4_565
O6 Fe1 K1 O9 167.79(17) . 4_565
O1 Fe1 K1 O9 -35.60(18) . 4_565
O3 Fe1 K1 O9 76.55(15) . 4_565
O4 Fe1 K1 O9 29.51(17) . 4_565
O2 Fe1 K1 O9 -84.22(15) . 4_565
O5 Fe1 K1 O10 -89.83(17) . .
O6 Fe1 K1 O10 -103.63(17) . .
O1 Fe1 K1 O10 52.98(18) . .
O3 Fe1 K1 O10 165.13(16) . .
O4 Fe1 K1 O10 118.10(18) . .
O2 Fe1 K1 O10 4.36(16) . .
O5 Fe1 K1 O8 -6.54(16) . 1_545
O6 Fe1 K1 O8 -20.34(15) . 1_545
O1 Fe1 K1 O8 136.27(16) . 1_545
O3 Fe1 K1 O8 -111.58(14) . 1_545
O4 Fe1 K1 O8 -158.61(16) . 1_545
O2 Fe1 K1 O8 87.65(14) . 1_545
O5 Fe1 K1 O8 83.43(15) . 3_666
O6 Fe1 K1 O8 69.63(14) . 3_666
O1 Fe1 K1 O8 -133.76(15) . 3_666
O3 Fe1 K1 O8 -21.61(13) . 3_666
O4 Fe1 K1 O8 -68.65(15) . 3_666
O2 Fe1 K1 O8 177.62(13) . 3_666
O5 Fe1 K1 O4 152.07(18) . .
O6 Fe1 K1 O4 138.27(18) . .
O1 Fe1 K1 O4 -65.12(18) . .
O3 Fe1 K1 O4 47.03(16) . .
O2 Fe1 K1 O4 -113.73(16) . .
O5 Fe1 K1 O6 13.80(17) . .
O1 Fe1 K1 O6 156.61(18) . .
O3 Fe1 K1 O6 -91.24(16) . .
O4 Fe1 K1 O6 -138.27(17) . .
O2 Fe1 K1 O6 107.99(16) . .
O5 Fe1 K1 C11 -28.62(16) . 1_545
O6 Fe1 K1 C11 -42.41(15) . 1_545
O1 Fe1 K1 C11 114.20(16) . 1_545
O3 Fe1 K1 C11 -133.65(14) . 1_545
O4 Fe1 K1 C11 179.31(16) . 1_545
O2 Fe1 K1 C11 65.58(14) . 1_545
O5 Fe1 K1 K1 42.41(14) . 3_656
O6 Fe1 K1 K1 28.61(12) . 3_656
O1 Fe1 K1 K1 -174.78(13) . 3_656
O3 Fe1 K1 K1 -62.63(11) . 3_656
O4 Fe1 K1 K1 -109.66(14) . 3_656
O2 Fe1 K1 K1 136.61(11) . 3_656
O5 Fe1 O1 N3 84.2(3) . .
O6 Fe1 O1 N3 33.4(6) . .
O3 Fe1 O1 N3 169.1(3) . .
O4 Fe1 O1 N3 -114.0(3) . .
O2 Fe1 O1 N3 -21.7(3) . .
K1 Fe1 O1 N3 -68.6(3) . .
O5 Fe1 O2 C8 -63.2(3) . .
O6 Fe1 O2 C8 -144.8(3) . .
O1 Fe1 O2 C8 20.3(3) . .
O3 Fe1 O2 C8 55.2(6) . .
O4 Fe1 O2 C8 123.6(3) . .
K1 Fe1 O2 C8 168.1(3) . .
O5 Fe1 O3 N5 -169.8(3) . .
O6 Fe1 O3 N5 -90.3(3) . .
O1 Fe1 O3 N5 102.9(3) . .
O4 Fe1 O3 N5 -2.2(3) . .
O2 Fe1 O3 N5 68.9(5) . .
K1 Fe1 O3 N5 -37.0(3) . .
O5 Fe1 O4 C16 37.8(5) . .
O6 Fe1 O4 C16 107.6(3) . .
O1 Fe1 O4 C16 -82.1(3) . .
O3 Fe1 O4 C16 1.3(3) . .
O2 Fe1 O4 C16 -160.7(3) . .
K1 Fe1 O4 C16 138.4(4) . .
O5 Fe1 O4 K1 -100.7(3) . .
O6 Fe1 O4 K1 -30.84(13) . .
O1 Fe1 O4 K1 139.48(12) . .
O3 Fe1 O4 K1 -137.12(14) . .
O2 Fe1 O4 K1 60.89(13) . .
O9 K1 O4 C16 73.7(4) 4_565 .
O10 K1 O4 C16 157.1(4) . .
O8 K1 O4 C16 -88.6(4) 1_545 .
O8 K1 O4 C16 -12.8(4) 3_666 .
O6 K1 O4 C16 -105.7(4) . .
C11 K1 O4 C16 -131.4(4) 1_545 .
Fe1 K1 O4 C16 -130.0(4) . .
K1 K1 O4 C16 -34.5(4) 3_656 .
O9 K1 O4 Fe1 -156.25(13) 4_565 .
O10 K1 O4 Fe1 -72.87(18) . .
O8 K1 O4 Fe1 41.5(3) 1_545 .
O8 K1 O4 Fe1 117.28(13) 3_666 .
O6 K1 O4 Fe1 24.33(10) . .
C11 K1 O4 Fe1 -1.4(3) 1_545 .
K1 K1 O4 Fe1 95.55(13) 3_656 .
O6 Fe1 O5 C25 -13.2(3) . .
O1 Fe1 O5 C25 -179.0(3) . .
O3 Fe1 O5 C25 94.2(3) . .
O4 Fe1 O5 C25 58.4(5) . .
O2 Fe1 O5 C25 -102.6(3) . .
K1 Fe1 O5 C25 -23.9(3) . .
O5 Fe1 O6 C24 11.3(3) . .
O1 Fe1 O6 C24 62.8(5) . .
O3 Fe1 O6 C24 -70.6(3) . .
O4 Fe1 O6 C24 -148.7(3) . .
O2 Fe1 O6 C24 116.0(3) . .
K1 Fe1 O6 C24 -179.2(3) . .
O5 Fe1 O6 K1 -169.49(13) . .
O1 Fe1 O6 K1 -118.0(4) . .
O3 Fe1 O6 K1 108.61(11) . .
O4 Fe1 O6 K1 30.51(12) . .
O2 Fe1 O6 K1 -64.73(13) . .
O9 K1 O6 C24 152.2(5) 4_565 .
O10 K1 O6 C24 -96.2(6) . .
O8 K1 O6 C24 -18.5(6) 1_545 .
O8 K1 O6 C24 62.1(6) 3_666 .
O4 K1 O6 C24 153.7(6) . .
C11 K1 O6 C24 -37.2(6) 1_545 .
Fe1 K1 O6 C24 178.5(6) . .
K1 K1 O6 C24 22.1(6) 3_656 .
O9 K1 O6 Fe1 -26.3(4) 4_565 .
O10 K1 O6 Fe1 85.26(17) . .
O8 K1 O6 Fe1 163.01(12) 1_545 .
O8 K1 O6 Fe1 -116.44(12) 3_666 .
O4 K1 O6 Fe1 -24.83(11) . .
C11 K1 O6 Fe1 144.33(12) 1_545 .
K1 K1 O6 Fe1 -156.44(10) 3_656 .
O9 K1 O10 C26 92.6(8) 4_565 .
O8 K1 O10 C26 -153.5(8) 1_545 .
O8 K1 O10 C26 160.7(7) 3_666 .
O4 K1 O10 C26 1.0(8) . .
O6 K1 O10 C26 -66.0(8) . .
C11 K1 O10 C26 -150.5(8) 1_545 .
Fe1 K1 O10 C26 -32.1(8) . .
K1 K1 O10 C26 -168.9(7) 3_656 .
O9 K1 O10 C26A -78(4) 4_565 .
O8 K1 O10 C26A 36(4) 1_545 .
O8 K1 O10 C26A -10(4) 3_666 .
O4 K1 O10 C26A -169(4) . .
O6 K1 O10 C26A 124(4) . .
C11 K1 O10 C26A 39(4) 1_545 .
Fe1 K1 O10 C26A 158(4) . .
K1 K1 O10 C26A 21(4) 3_656 .
Fe1 O1 N3 C4 -159.6(4) . .
Fe1 O1 N3 C8 20.9(5) . .
Fe1 O3 N5 C12 -177.3(3) . .
Fe1 O3 N5 C16 2.9(5) . .
C2 N2 C3 O7 -0.9(10) . .
C2 N2 C3 C4 177.6(5) . .
O1 N3 C4 C5 -177.8(5) . .
C8 N3 C4 C5 1.7(8) . .
O1 N3 C4 C3 7.0(7) . .
C8 N3 C4 C3 -173.5(5) . .
O7 C3 C4 C5 15.0(9) . .
N2 C3 C4 C5 -163.7(6) . .
O7 C3 C4 N3 -169.9(6) . .
N2 C3 C4 N3 11.5(8) . .
N3 C4 C5 C6 -1.9(10) . .
C3 C4 C5 C6 173.5(7) . .
C4 C5 C6 C7 1.9(12) . .
C5 C6 C7 C8 -1.6(12) . .
Fe1 O2 C8 N3 -15.3(6) . .
Fe1 O2 C8 C7 162.4(5) . .
O1 N3 C8 O2 -3.8(6) . .
C4 N3 C8 O2 176.7(5) . .
O1 N3 C8 C7 178.2(5) . .
C4 N3 C8 C7 -1.3(8) . .
C6 C7 C8 O2 -176.5(7) . .
C6 C7 C8 N3 1.2(10) . .
K1 O8 C11 N4 78.7(5) 1_565 .
K1 O8 C11 N4 -123.6(5) 3_666 .
K1 O8 C11 C12 -97.3(4) 1_565 .
K1 O8 C11 C12 60.4(6) 3_666 .
K1 O8 C11 K1 157.7(6) 3_666 1_565
C10 N4 C11 O8 -5.5(7) . .
C10 N4 C11 C12 170.4(4) . .
C10 N4 C11 K1 40.4(5) . 1_565
O3 N5 C12 C13 -176.5(4) . .
C16 N5 C12 C13 3.3(7) . .
O3 N5 C12 C11 7.1(6) . .
C16 N5 C12 C11 -173.0(4) . .
O8 C11 C12 N5 -171.3(4) . .
N4 C11 C12 N5 12.5(7) . .
K1 C11 C12 N5 138.4(4) 1_565 .
O8 C11 C12 C13 12.3(7) . .
N4 C11 C12 C13 -163.8(4) . .
K1 C11 C12 C13 -38.0(5) 1_565 .
N5 C12 C13 C14 -1.9(7) . .
C11 C12 C13 C14 174.6(4) . .
C12 C13 C14 C15 -0.4(8) . .
C13 C14 C15 C16 1.5(8) . .
Fe1 O4 C16 N5 -0.1(5) . .
K1 O4 C16 N5 122.4(4) . .
Fe1 O4 C16 C15 -179.5(4) . .
K1 O4 C16 C15 -56.9(6) . .
O3 N5 C16 O4 -1.8(6) . .
C12 N5 C16 O4 178.3(4) . .
O3 N5 C16 C15 177.6(4) . .
C12 N5 C16 C15 -2.3(7) . .
C14 C15 C16 O4 179.1(5) . .
C14 C15 C16 N5 -0.2(7) . .
K1 O9 C19 N6 -107.5(14) 4_566 .
K1 O9 C19 C20 75.4(16) 4_566 .
C18 N6 C19 O9 -1.1(7) . .
C18 N6 C19 C20 176.2(4) . .
O9 C19 C20 C25 -169.8(4) . .
N6 C19 C20 C25 12.9(7) . .
O9 C19 C20 C21 12.9(7) . .
N6 C19 C20 C21 -164.5(4) . .
C25 C20 C21 C22 -1.1(7) . .
C19 C20 C21 C22 176.4(4) . .
C20 C21 C22 C23 -2.3(7) . .
C21 C22 C23 C24 1.9(7) . .
Fe1 O6 C24 C23 172.2(3) . .
K1 O6 C24 C23 -6.2(8) . .
Fe1 O6 C24 C25 -7.6(5) . .
K1 O6 C24 C25 174.0(4) . .
C22 C23 C24 O6 -178.0(4) . .
C22 C23 C24 C25 1.7(6) . .
Fe1 O5 C25 C20 -165.2(3) . .
Fe1 O5 C25 C24 13.0(4) . .
C21 C20 C25 O5 -177.0(4) . .
C19 C20 C25 O5 5.6(7) . .
C21 C20 C25 C24 4.8(6) . .
C19 C20 C25 C24 -172.5(4) . .
O6 C24 C25 O5 -3.7(5) . .
C23 C24 C25 O5 176.5(4) . .
O6 C24 C25 C20 174.6(4) . .
C23 C24 C25 C20 -5.2(6) . .
C9A N1 C1 C2 -124.2(12) . .
C1A N1 C1 C2 -48.0(18) . .
C17A N1 C1 C2 132(2) . .
C9 N1 C1 C2 -78.0(6) . .
C17 N1 C1 C2 164.3(4) . .
C1 N1 C1A C2 47.5(17) . .
C9A N1 C1A C2 -174(2) . .
C17A N1 C1A C2 47(4) . .
C9 N1 C1A C2 -164(4) . .
C17 N1 C1A C2 107(2) . .
C1 N1 C9 C10 169.8(4) . .
C9A N1 C9 C10 -45.6(17) . .
C1A N1 C9 C10 146(2) . .
C17A N1 C9 C10 -123.9(13) . .
C17 N1 C9 C10 -72.5(5) . .
C1 N1 C9A C10 109(2) . .
C1A N1 C9A C10 56(4) . .
C17A N1 C9A C10 -168(2) . .
C9 N1 C9A C10 44.9(17) . .
C17 N1 C9A C10 -164(4) . .
C1 N1 C17 C18 -76.1(5) . .
C9A N1 C17 C18 145(2) . .
C1A N1 C17 C18 -119.0(12) . .
C17A N1 C17 C18 -40.1(17) . .
C9 N1 C17 C18 167.6(4) . .
C1 N1 C17A C18 -178(4) . .
C9A N1 C17A C18 45(4) . .
C1A N1 C17A C18 -178(2) . .
C9 N1 C17A C18 104(2) . .
C17 N1 C17A C18 40.0(17) . .
C3 N2 C2 C1 -121.1(6) . .
C3 N2 C2 C1A -172.1(15) . .
N1 C1 C2 N2 -63.4(7) . .
N1 C1 C2 C1A 47.4(18) . .
N1 C1A C2 N2 46(4) . .
N1 C1A C2 C1 -47.1(18) . .
C11 N4 C10 C9 -138.9(4) . .
C11 N4 C10 C9A 168.0(13) . .
N1 C9 C10 N4 -61.4(6) . .
N1 C9 C10 C9A 44.7(17) . .
N1 C9A C10 N4 52(3) . .
N1 C9A C10 C9 -44.8(17) . .
C19 N6 C18 C17 -127.8(5) . .
C19 N6 C18 C17A 175.0(10) . .
N1 C17 C18 N6 -62.9(6) . .
N1 C17 C18 C17A 39.4(17) . .
N1 C17A C18 N6 61(3) . .
N1 C17A C18 C17 -39.7(17) . .
C26A O10 C26 N7 10.7(14) . .
K1 O10 C26 N7 -166.4(5) . .
C26A N7 C26 O10 -10.7(14) . .
C28 N7 C26 O10 3.1(13) . .
C27 N7 C26 O10 -175.9(8) . .
C28A N7 C26 O10 159.8(19) . .
C27A N7 C26 O10 -45(9) . .
C26 O10 C26A N7 -10.6(14) . .
K1 O10 C26A N7 162(3) . .
C26 N7 C26A O10 10.0(13) . .
C28 N7 C26A O10 -157(2) . .
C27 N7 C26A O10 63(5) . .
C28A N7 C26A O10 -1(3) . .
C27A N7 C26A O10 -177(2) . .
C31 N8 C29 O11 -179.5 . .
C30 N8 C29 O11 -5.2 . .
C31A N8A C29A O11A -179.5 . .
C30A N8A C29A O11A -5.1 . .
